data_7159087
loop_
_publ_author_name
'Sandulenko, Irina V.'
'Kovaleva, Ekaterina S.'
'Zelentsova, Maria V.'
'Ambartsumyan, Asmik A.'
'Gorlov, Sergey N.'
'Danshina, Anastasia A.'
'Aysin, Rinat R.'
'Moiseev, Sergey K.'

_publ_section_title
;
 Control of the diastereoselectivity at C(20) in the formation of
 C(21)-fluorinated thevinols.
;
_journal_issue 7
_journal_name_full 'Organic &amp; biomolecular chemistry'
_journal_page_first 1440
_journal_page_last 1449
_journal_paper_doi 10.1039/d2ob02144g
_journal_volume 21
_journal_year 2023
_chemical_absolute_configuration syn
_chemical_formula_moiety 'C24 H28 F3 N O4'
_chemical_formula_sum 'C24 H28 F3 N O4'
_chemical_formula_weight 451.47
_space_group_crystal_system orthorhombic
_space_group_IT_number 19
_space_group_name_Hall 'P 2ac 2ab'
_space_group_name_H-M_alt 'P 21 21 21'
_atom_sites_solution_hydrogens mixed
_atom_sites_solution_primary direct
_audit_creation_date 2022-11-18
_audit_creation_method
;
Olex2 1.5
(compiled 2022.04.07 svn.rca3783a0 for OlexSys, GUI svn.r6498)
;
_audit_update_record
;
2022-12-21 deposited with the CCDC.	2023-01-04 downloaded from the CCDC.
;
_cell_angle_alpha 90
_cell_angle_beta 90
_cell_angle_gamma 90
_cell_formula_units_Z 4
_cell_length_a 9.0266(17)
_cell_length_b 11.611(2)
_cell_length_c 20.467(3)
_cell_measurement_reflns_used 9893
_cell_measurement_temperature 100
_cell_measurement_theta_max 29.58
_cell_measurement_theta_min 2.36
_cell_volume 2145.1(6)
_computing_cell_refinement 'SAINT V8.40A (Bruker, 2019)'
_computing_data_reduction 'SAINT V8.40A (Bruker, 2019)'
_computing_molecular_graphics 'Olex2 1.5 (Dolomanov et al., 2009)'
_computing_publication_material 'Olex2 1.5 (Dolomanov et al., 2009)'
_computing_structure_refinement 'XL  (Sheldrick, 2008)'
_computing_structure_solution 'SHELXT 2018/2 (Sheldrick, 2018)'
_diffrn_ambient_temperature 100
_diffrn_detector_area_resol_mean 8
_diffrn_measured_fraction_theta_full 1.000
_diffrn_measured_fraction_theta_max 0.998
_diffrn_measurement_device_type 'Bruker APEX-II CCD'
_diffrn_measurement_method '\f and \w scans'
_diffrn_radiation_monochromator graphite
_diffrn_radiation_type MoK\a
_diffrn_radiation_wavelength 0.71073
_diffrn_reflns_av_R_equivalents 0.0476
_diffrn_reflns_av_unetI/netI 0.0573
_diffrn_reflns_Laue_measured_fraction_full 1.000
_diffrn_reflns_Laue_measured_fraction_max 0.998
_diffrn_reflns_limit_h_max 8
_diffrn_reflns_limit_h_min -12
_diffrn_reflns_limit_k_max 16
_diffrn_reflns_limit_k_min -14
_diffrn_reflns_limit_l_max 26
_diffrn_reflns_limit_l_min -28
_diffrn_reflns_number 16410
_diffrn_reflns_point_group_measured_fraction_full 1.000
_diffrn_reflns_point_group_measured_fraction_max 0.995
_diffrn_reflns_theta_full 25.242
_diffrn_reflns_theta_max 30.027
_diffrn_reflns_theta_min 1.990
_diffrn_source 'sealed tube'
_diffrn_standards_number 0
_exptl_absorpt_coefficient_mu 0.111
_exptl_absorpt_correction_T_max 0.7459
_exptl_absorpt_correction_T_min 0.6748
_exptl_absorpt_correction_type none
_exptl_absorpt_process_details
;
SADABS-2016/2 (Bruker,2016/2) was used for absorption correction.
wR2(int) was 0.1297 before and 0.0626 after correction.
The Ratio of minimum to maximum transmission is 0.9047.
The \l/2 correction factor is Not present.
;
_exptl_crystal_colour colourless
_exptl_crystal_colour_primary colourless
_exptl_crystal_density_diffrn 1.398
_exptl_crystal_description prism
_exptl_crystal_F_000 952
_exptl_crystal_recrystallization_method 'crystallized from ???'
_exptl_crystal_size_max 0.24
_exptl_crystal_size_mid 0.21
_exptl_crystal_size_min 0.19
_refine_diff_density_max 0.457
_refine_diff_density_min -0.249
_refine_diff_density_rms 0.052
_refine_ls_abs_structure_details
;
 Flack x determined using 1895 quotients [(I+)-(I-)]/[(I+)+(I-)]
 (Parsons, Flack and Wagner, Acta Cryst. B69 (2013) 249-259).
;
_refine_ls_abs_structure_Flack -0.1(3)
_refine_ls_extinction_method none
_refine_ls_goodness_of_fit_ref 1.033
_refine_ls_hydrogen_treatment mixed
_refine_ls_matrix_type full
_refine_ls_number_parameters 297
_refine_ls_number_reflns 6255
_refine_ls_number_restraints 0
_refine_ls_restrained_S_all 1.033
_refine_ls_R_factor_all 0.0590
_refine_ls_R_factor_gt 0.0458
_refine_ls_shift/su_max 0.000
_refine_ls_shift/su_mean 0.000
_refine_ls_structure_factor_coef Fsqd
_refine_ls_weighting_details 'w=1/[\s^2^(Fo^2^)+(0.0453P)^2^+0.1617P] where P=(Fo^2^+2Fc^2^)/3'
_refine_ls_weighting_scheme calc
_refine_ls_wR_factor_gt 0.0942
_refine_ls_wR_factor_ref 0.1003
_reflns_Friedel_coverage 0.770
_reflns_Friedel_fraction_full 1.000
_reflns_Friedel_fraction_max 0.991
_reflns_number_gt 5251
_reflns_number_total 6255
_reflns_threshold_expression 'I > 2\s(I)'
_cod_data_source_file d2ob02144g2.cif
_cod_data_source_block a
_cod_depositor_comments 'Adding full bibliography for 7159086--7159090.cif.'
_cod_original_cell_volume 2145.1(7)
_cod_database_code 7159087
_shelx_shelxl_version_number 2014/7
_shelx_space_group_comment
;
The symmetry employed for this shelxl refinement is uniquely defined
by the following loop, which should always be used as a source of
symmetry information in preference to the above space-group names.
They are only intended as comments.
;
_olex2_refinement_description
;
1.a Ternary CH refined with riding coordinates:
 C7(H7), C9(H9), C5(H5)
1.b Secondary CH2 refined with riding coordinates:
 C8(H8A,H8B), C10(H10A,H10B), C16(H16A,H16B), C15(H15A,H15B)
1.c Aromatic/amide H refined with riding coordinates:
 C18(H18), C19(H19), C1(H1), C2(H2)
1.d Idealised Me refined as rotating group:
 C22(H22A,H22B,H22C), C23(H23A,H23B,H23C), C24(H24A,H24B,H24C), C25(H25A,H25B,
 H25C)
;
_olex2_exptl_crystal_mounting_method 'mounted on a needle'
_olex2_submission_special_instructions 'No special instructions were received'

loop_
_space_group_symop_operation_xyz
'x, y, z'
'-x+1/2, -y, z+1/2'
'-x, y+1/2, -z+1/2'
'x+1/2, -y+1/2, -z'

loop_
_atom_site_label
_atom_site_type_symbol
_atom_site_fract_x
_atom_site_fract_y
_atom_site_fract_z
_atom_site_U_iso_or_equiv
_atom_site_adp_type
_atom_site_occupancy
_atom_site_site_symmetry_order
_atom_site_calc_flag
_atom_site_refinement_flags_posn
_atom_site_refinement_flags_adp
_atom_site_refinement_flags_occupancy
_atom_site_disorder_assembly
_atom_site_disorder_group
F1 F 0.12176(18) 0.18915(13) 0.35861(6) 0.0253(4) Uani 1 1 d . . . . .
O3 O 0.13112(19) 0.60857(14) 0.41353(7) 0.0187(4) Uani 1 1 d . . . . .
F2 F -0.02866(17) 0.23144(13) 0.43610(7) 0.0266(4) Uani 1 1 d . . . . .
O2 O 0.07067(19) 0.74114(14) 0.53857(8) 0.0186(4) Uani 1 1 d . . . . .
O1 O 0.1772(2) 0.95527(14) 0.58592(8) 0.0259(4) Uani 1 1 d . . . . .
O4 O 0.08396(19) 0.40877(17) 0.35724(7) 0.0193(4) Uani 1 1 d . . . . .
F3 F 0.19382(18) 0.17755(12) 0.45765(6) 0.0259(3) Uani 1 1 d . . . . .
C7 C 0.1067(2) 0.43306(19) 0.47549(9) 0.0132(4) Uani 1 1 d . . . . .
H7 H -0.0040 0.4322 0.4738 0.016 Uiso 1 1 calc R . . . .
C13 C 0.0790(2) 0.55876(19) 0.59523(10) 0.0142(4) Uani 1 1 d . . . . .
C14 C 0.2013(3) 0.46571(19) 0.58977(9) 0.0135(4) Uani 1 1 d . . . . .
C8 C 0.1511(3) 0.37333(19) 0.54066(10) 0.0137(4) Uani 1 1 d . . . . .
H8A H 0.0655 0.3303 0.5585 0.016 Uiso 1 1 calc R . . . .
H8B H 0.2327 0.3181 0.5327 0.016 Uiso 1 1 calc R . . . .
C18 C 0.3110(3) 0.5722(2) 0.50195(10) 0.0153(4) Uani 1 1 d . . . . .
H18 H 0.3868 0.6105 0.4782 0.018 Uiso 1 1 calc R . . . .
C3 C 0.1995(3) 0.8567(2) 0.62147(10) 0.0186(5) Uani 1 1 d . . . . .
N17 N 0.0910(2) 0.36679(18) 0.68341(9) 0.0202(4) Uani 1 1 d . . . . .
C20 C 0.1615(3) 0.3679(2) 0.41328(10) 0.0148(4) Uani 1 1 d . . . . .
C6 C 0.1542(3) 0.56349(19) 0.47778(9) 0.0140(4) Uani 1 1 d . . . . .
C10 C 0.2876(3) 0.5201(2) 0.70538(11) 0.0198(5) Uani 1 1 d . . . . .
H10A H 0.2505 0.5066 0.7502 0.024 Uiso 1 1 calc R . . . .
H10B H 0.3971 0.5150 0.7068 0.024 Uiso 1 1 calc R . . . .
C11 C 0.2452(3) 0.6411(2) 0.68506(10) 0.0170(5) Uani 1 1 d . . . . .
C9 C 0.2279(3) 0.4215(2) 0.66005(10) 0.0164(5) Uani 1 1 d . . . . .
H9 H 0.3060 0.3606 0.6578 0.020 Uiso 1 1 calc R . . . .
C5 C 0.0482(3) 0.6171(2) 0.52893(10) 0.0151(4) Uani 1 1 d . . . . .
H5 H -0.0568 0.6024 0.5157 0.018 Uiso 1 1 calc R . . . .
C19 C 0.3350(3) 0.52192(19) 0.55924(10) 0.0153(4) Uani 1 1 d . . . . .
H19 H 0.4296 0.5214 0.5795 0.018 Uiso 1 1 calc R . . . .
C16 C -0.0287(3) 0.4504(2) 0.69146(11) 0.0221(5) Uani 1 1 d . . . . .
H16A H 0.0000 0.5083 0.7246 0.026 Uiso 1 1 calc R . . . .
H16B H -0.1190 0.4106 0.7071 0.026 Uiso 1 1 calc R . . . .
C12 C 0.1487(3) 0.6545(2) 0.63290(10) 0.0154(4) Uani 1 1 d . . . . .
C21 C 0.1121(3) 0.2420(2) 0.41679(10) 0.0184(5) Uani 1 1 d . . . . .
C1 C 0.3120(3) 0.7412(2) 0.70804(10) 0.0193(5) Uani 1 1 d . . . . .
H1 H 0.3766 0.7372 0.7446 0.023 Uiso 1 1 calc R . . . .
C2 C 0.2857(3) 0.8478(2) 0.67815(11) 0.0201(5) Uani 1 1 d . . . . .
H2 H 0.3273 0.9155 0.6967 0.024 Uiso 1 1 calc R . . . .
C4 C 0.1372(3) 0.7559(2) 0.59867(10) 0.0173(5) Uani 1 1 d . . . . .
C15 C -0.0616(3) 0.5105(2) 0.62685(11) 0.0192(5) Uani 1 1 d . . . . .
H15A H -0.1324 0.5741 0.6345 0.023 Uiso 1 1 calc R . . . .
H15B H -0.1087 0.4550 0.5965 0.023 Uiso 1 1 calc R . . . .
C22 C 0.3278(3) 0.3720(2) 0.40150(11) 0.0203(5) Uani 1 1 d . . . . .
H22A H 0.3532 0.3216 0.3648 0.031 Uiso 1 1 calc GR . . . .
H22B H 0.3799 0.3459 0.4408 0.031 Uiso 1 1 calc GR . . . .
H22C H 0.3575 0.4512 0.3913 0.031 Uiso 1 1 calc GR . . . .
C23 C 0.1122(3) 0.3001(2) 0.74311(11) 0.0264(6) Uani 1 1 d . . . . .
H23A H 0.0212 0.2577 0.7532 0.040 Uiso 1 1 calc GR . . . .
H23B H 0.1358 0.3523 0.7793 0.040 Uiso 1 1 calc GR . . . .
H23C H 0.1939 0.2456 0.7369 0.040 Uiso 1 1 calc GR . . . .
C24 C 0.2037(3) 1.0622(2) 0.61821(12) 0.0236(5) Uani 1 1 d . . . . .
H24A H 0.1734 1.1258 0.5897 0.035 Uiso 1 1 calc GR . . . .
H24B H 0.3094 1.0693 0.6282 0.035 Uiso 1 1 calc GR . . . .
H24C H 0.1464 1.0649 0.6589 0.035 Uiso 1 1 calc GR . . . .
C25 C 0.1577(4) 0.7289(2) 0.40353(12) 0.0287(6) Uani 1 1 d . . . . .
H25A H 0.1629 0.7449 0.3566 0.043 Uiso 1 1 calc GR . . . .
H25B H 0.2516 0.7505 0.4242 0.043 Uiso 1 1 calc GR . . . .
H25C H 0.0769 0.7736 0.4230 0.043 Uiso 1 1 calc GR . . . .
H4 H 0.086(3) 0.476(3) 0.3607(12) 0.015(7) Uiso 1 1 d . . . . .

loop_
_atom_site_aniso_label
_atom_site_aniso_U_11
_atom_site_aniso_U_22
_atom_site_aniso_U_33
_atom_site_aniso_U_23
_atom_site_aniso_U_13
_atom_site_aniso_U_12
F1 0.0380(10) 0.0236(8) 0.0143(6) -0.0056(5) 0.0019(6) -0.0019(7)
O3 0.0241(9) 0.0190(9) 0.0128(7) 0.0056(6) -0.0026(6) -0.0016(7)
F2 0.0236(8) 0.0267(9) 0.0296(7) -0.0050(6) 0.0077(6) -0.0099(7)
O2 0.0231(9) 0.0156(8) 0.0172(7) -0.0003(6) -0.0049(6) 0.0030(7)
O1 0.0394(12) 0.0141(9) 0.0241(8) -0.0006(7) -0.0032(8) 0.0014(8)
O4 0.0248(10) 0.0223(10) 0.0107(7) 0.0011(6) -0.0020(6) -0.0011(7)
F3 0.0395(10) 0.0195(7) 0.0186(6) 0.0000(5) -0.0027(6) 0.0040(7)
C7 0.0128(10) 0.0165(11) 0.0104(8) 0.0012(8) 0.0006(7) -0.0009(9)
C13 0.0141(11) 0.0157(11) 0.0130(9) 0.0007(8) 0.0006(8) 0.0031(9)
C14 0.0157(11) 0.0148(10) 0.0101(8) -0.0002(7) -0.0015(8) 0.0020(9)
C8 0.0140(11) 0.0157(11) 0.0114(8) 0.0009(8) 0.0001(8) 0.0001(9)
C18 0.0129(11) 0.0158(11) 0.0172(9) -0.0002(8) 0.0011(8) -0.0001(9)
C3 0.0211(13) 0.0161(11) 0.0185(10) 0.0002(8) 0.0036(9) 0.0029(10)
N17 0.0264(12) 0.0205(11) 0.0137(8) 0.0024(7) 0.0026(8) -0.0001(9)
C20 0.0127(11) 0.0206(11) 0.0109(8) 0.0008(8) 0.0012(8) -0.0003(9)
C6 0.0157(11) 0.0159(11) 0.0105(8) 0.0028(7) -0.0014(8) 0.0002(9)
C10 0.0251(13) 0.0201(12) 0.0144(9) 0.0005(8) -0.0038(9) 0.0019(10)
C11 0.0198(12) 0.0198(12) 0.0114(9) -0.0007(8) 0.0016(8) 0.0019(9)
C9 0.0206(12) 0.0170(11) 0.0117(9) -0.0001(8) -0.0009(8) 0.0022(9)
C5 0.0142(11) 0.0163(11) 0.0146(9) 0.0012(8) -0.0022(8) 0.0013(9)
C19 0.0129(11) 0.0159(11) 0.0169(9) -0.0031(8) -0.0009(8) 0.0007(9)
C16 0.0234(13) 0.0240(13) 0.0187(11) 0.0015(9) 0.0067(9) -0.0008(11)
C12 0.0153(11) 0.0169(11) 0.0140(9) -0.0028(8) 0.0028(8) 0.0016(9)
C21 0.0204(12) 0.0228(12) 0.0121(9) -0.0023(8) 0.0030(8) 0.0003(10)
C1 0.0205(12) 0.0240(12) 0.0135(9) -0.0034(8) -0.0010(8) 0.0014(10)
C2 0.0236(13) 0.0196(12) 0.0173(10) -0.0045(9) 0.0022(9) -0.0011(10)
C4 0.0155(11) 0.0209(12) 0.0156(9) -0.0011(8) 0.0016(8) 0.0038(9)
C15 0.0162(12) 0.0231(13) 0.0183(10) 0.0005(9) 0.0037(9) 0.0014(10)
C22 0.0159(12) 0.0256(13) 0.0195(10) -0.0025(9) 0.0064(9) 0.0010(10)
C23 0.0394(17) 0.0241(13) 0.0157(10) 0.0045(9) 0.0012(10) 0.0006(12)
C24 0.0224(13) 0.0166(12) 0.0319(12) -0.0015(10) 0.0018(10) -0.0008(10)
C25 0.0469(18) 0.0199(13) 0.0194(11) 0.0054(9) -0.0010(11) -0.0030(12)

loop_
_atom_type_symbol
_atom_type_description
_atom_type_scat_dispersion_real
_atom_type_scat_dispersion_imag
_atom_type_scat_source
C C 0.0033 0.0016 'International Tables Vol C Tables 4.2.6.8 and 6.1.1.4'
H H 0.0000 0.0000 'International Tables Vol C Tables 4.2.6.8 and 6.1.1.4'
F F 0.0171 0.0103 'International Tables Vol C Tables 4.2.6.8 and 6.1.1.4'
N N 0.0061 0.0033 'International Tables Vol C Tables 4.2.6.8 and 6.1.1.4'
O O 0.0106 0.0060 'International Tables Vol C Tables 4.2.6.8 and 6.1.1.4'

loop_
_geom_angle_atom_site_label_1
_geom_angle_atom_site_label_2
_geom_angle_atom_site_label_3
_geom_angle
_geom_angle_site_symmetry_1
_geom_angle_site_symmetry_3
_geom_angle_publ_flag
C6 O3 C25 117.64(18) . . ?
C4 O2 C5 107.57(16) . . ?
C3 O1 C24 117.13(17) . . ?
C20 O4 H4 104.3(19) . . ?
C8 C7 H7 106.4 . . ?
C8 C7 C20 113.66(18) . . ?
C8 C7 C6 109.45(17) . . ?
C20 C7 H7 106.4 . . ?
C20 C7 C6 113.84(17) . . ?
C6 C7 H7 106.4 . . ?
C5 C13 C14 111.81(17) . . ?
C12 C13 C14 104.90(18) . . ?
C12 C13 C5 101.75(18) . . ?
C12 C13 C15 113.80(18) . . ?
C15 C13 C14 111.45(19) . . ?
C15 C13 C5 112.54(19) . . ?
C8 C14 C13 108.91(18) . . ?
C8 C14 C9 114.99(18) . . ?
C9 C14 C13 105.99(17) . . ?
C19 C14 C13 107.36(18) . . ?
C19 C14 C8 105.46(16) . . ?
C19 C14 C9 113.86(19) . . ?
C7 C8 H8A 109.9 . . ?
C7 C8 H8B 109.9 . . ?
C14 C8 C7 108.99(18) . . ?
C14 C8 H8A 109.9 . . ?
C14 C8 H8B 109.9 . . ?
H8A C8 H8B 108.3 . . ?
C6 C18 H18 122.7 . . ?
C19 C18 H18 122.7 . . ?
C19 C18 C6 114.5(2) . . ?
O1 C3 C2 125.6(2) . . ?
O1 C3 C4 118.0(2) . . ?
C4 C3 C2 116.3(2) . . ?
C16 N17 C9 111.78(19) . . ?
C23 N17 C9 113.1(2) . . ?
C23 N17 C16 110.79(19) . . ?
O4 C20 C7 109.82(18) . . ?
O4 C20 C21 102.28(18) . . ?
O4 C20 C22 110.28(18) . . ?
C21 C20 C7 109.41(17) . . ?
C22 C20 C7 115.24(18) . . ?
C22 C20 C21 109.0(2) . . ?
O3 C6 C7 106.56(17) . . ?
O3 C6 C18 114.52(18) . . ?
O3 C6 C5 112.62(18) . . ?
C18 C6 C7 109.32(18) . . ?
C18 C6 C5 109.40(17) . . ?
C5 C6 C7 103.79(17) . . ?
H10A C10 H10B 107.5 . . ?
C11 C10 H10A 108.4 . . ?
C11 C10 H10B 108.4 . . ?
C11 C10 C9 115.31(19) . . ?
C9 C10 H10A 108.4 . . ?
C9 C10 H10B 108.4 . . ?
C12 C11 C10 118.3(2) . . ?
C12 C11 C1 116.1(2) . . ?
C1 C11 C10 124.9(2) . . ?
C14 C9 C10 111.20(19) . . ?
C14 C9 H9 107.6 . . ?
N17 C9 C14 108.38(18) . . ?
N17 C9 C10 114.33(18) . . ?
N17 C9 H9 107.6 . . ?
C10 C9 H9 107.6 . . ?
O2 C5 C13 106.71(17) . . ?
O2 C5 C6 113.56(18) . . ?
O2 C5 H5 109.5 . . ?
C13 C5 C6 107.89(18) . . ?
C13 C5 H5 109.5 . . ?
C6 C5 H5 109.5 . . ?
C14 C19 H19 122.4 . . ?
C18 C19 C14 115.2(2) . . ?
C18 C19 H19 122.4 . . ?
N17 C16 H16A 109.6 . . ?
N17 C16 H16B 109.6 . . ?
N17 C16 C15 110.48(18) . . ?
H16A C16 H16B 108.1 . . ?
C15 C16 H16A 109.6 . . ?
C15 C16 H16B 109.6 . . ?
C11 C12 C13 125.4(2) . . ?
C4 C12 C13 110.08(19) . . ?
C4 C12 C11 122.4(2) . . ?
F1 C21 F3 105.18(19) . . ?
F1 C21 C20 112.09(18) . . ?
F2 C21 F1 106.42(19) . . ?
F2 C21 F3 106.68(18) . . ?
F2 C21 C20 112.3(2) . . ?
F3 C21 C20 113.64(19) . . ?
C11 C1 H1 119.4 . . ?
C11 C1 C2 121.1(2) . . ?
C2 C1 H1 119.4 . . ?
C3 C2 H2 119.3 . . ?
C1 C2 C3 121.4(2) . . ?
C1 C2 H2 119.3 . . ?
O2 C4 C3 125.8(2) . . ?
C12 C4 O2 112.4(2) . . ?
C12 C4 C3 121.6(2) . . ?
C13 C15 H15A 109.2 . . ?
C13 C15 H15B 109.2 . . ?
C16 C15 C13 111.9(2) . . ?
C16 C15 H15A 109.2 . . ?
C16 C15 H15B 109.2 . . ?
H15A C15 H15B 107.9 . . ?
C20 C22 H22A 109.5 . . ?
C20 C22 H22B 109.5 . . ?
C20 C22 H22C 109.5 . . ?
H22A C22 H22B 109.5 . . ?
H22A C22 H22C 109.5 . . ?
H22B C22 H22C 109.5 . . ?
N17 C23 H23A 109.5 . . ?
N17 C23 H23B 109.5 . . ?
N17 C23 H23C 109.5 . . ?
H23A C23 H23B 109.5 . . ?
H23A C23 H23C 109.5 . . ?
H23B C23 H23C 109.5 . . ?
O1 C24 H24A 109.5 . . ?
O1 C24 H24B 109.5 . . ?
O1 C24 H24C 109.5 . . ?
H24A C24 H24B 109.5 . . ?
H24A C24 H24C 109.5 . . ?
H24B C24 H24C 109.5 . . ?
O3 C25 H25A 109.5 . . ?
O3 C25 H25B 109.5 . . ?
O3 C25 H25C 109.5 . . ?
H25A C25 H25B 109.5 . . ?
H25A C25 H25C 109.5 . . ?
H25B C25 H25C 109.5 . . ?

loop_
_geom_bond_atom_site_label_1
_geom_bond_atom_site_label_2
_geom_bond_distance
_geom_bond_site_symmetry_2
_geom_bond_publ_flag
F1 C21 1.342(2) . ?
O3 C6 1.431(2) . ?
O3 C25 1.432(3) . ?
F2 C21 1.336(3) . ?
O2 C5 1.468(3) . ?
O2 C4 1.380(3) . ?
O1 C3 1.371(3) . ?
O1 C24 1.426(3) . ?
O4 C20 1.425(3) . ?
O4 H4 0.79(3) . ?
F3 C21 1.343(3) . ?
C7 H7 1.0000 . ?
C7 C8 1.556(3) . ?
C7 C20 1.562(3) . ?
C7 C6 1.575(3) . ?
C13 C14 1.548(3) . ?
C13 C5 1.542(3) . ?
C13 C12 1.492(3) . ?
C13 C15 1.531(3) . ?
C14 C8 1.538(3) . ?
C14 C9 1.546(3) . ?
C14 C19 1.508(3) . ?
C8 H8A 0.9900 . ?
C8 H8B 0.9900 . ?
C18 H18 0.9500 . ?
C18 C6 1.503(3) . ?
C18 C19 1.328(3) . ?
C3 C2 1.401(3) . ?
C3 C4 1.380(3) . ?
N17 C9 1.470(3) . ?
N17 C16 1.462(3) . ?
N17 C23 1.459(3) . ?
C20 C21 1.530(3) . ?
C20 C22 1.521(3) . ?
C6 C5 1.548(3) . ?
C10 H10A 0.9900 . ?
C10 H10B 0.9900 . ?
C10 C11 1.515(3) . ?
C10 C9 1.569(3) . ?
C11 C12 1.387(3) . ?
C11 C1 1.391(3) . ?
C9 H9 1.0000 . ?
C5 H5 1.0000 . ?
C19 H19 0.9500 . ?
C16 H16A 0.9900 . ?
C16 H16B 0.9900 . ?
C16 C15 1.524(3) . ?
C12 C4 1.374(3) . ?
C1 H1 0.9500 . ?
C1 C2 1.401(3) . ?
C2 H2 0.9500 . ?
C15 H15A 0.9900 . ?
C15 H15B 0.9900 . ?
C22 H22A 0.9800 . ?
C22 H22B 0.9800 . ?
C22 H22C 0.9800 . ?
C23 H23A 0.9800 . ?
C23 H23B 0.9800 . ?
C23 H23C 0.9800 . ?
C24 H24A 0.9800 . ?
C24 H24B 0.9800 . ?
C24 H24C 0.9800 . ?
C25 H25A 0.9800 . ?
C25 H25B 0.9800 . ?
C25 H25C 0.9800 . ?

loop_
_geom_torsion_atom_site_label_1
_geom_torsion_atom_site_label_2
_geom_torsion_atom_site_label_3
_geom_torsion_atom_site_label_4
_geom_torsion
_geom_torsion_site_symmetry_1
_geom_torsion_site_symmetry_2
_geom_torsion_site_symmetry_3
_geom_torsion_site_symmetry_4
_geom_torsion_publ_flag
O3 C6 C5 O2 -64.1(2) . . . . ?
O3 C6 C5 C13 177.80(18) . . . . ?
O1 C3 C2 C1 -174.5(2) . . . . ?
O1 C3 C4 O2 9.3(4) . . . . ?
O1 C3 C4 C12 -177.0(2) . . . . ?
O4 C20 C21 F1 47.7(2) . . . . ?
O4 C20 C21 F2 -72.0(2) . . . . ?
O4 C20 C21 F3 166.77(17) . . . . ?
C7 C20 C21 F1 164.08(18) . . . . ?
C7 C20 C21 F2 44.4(2) . . . . ?
C7 C20 C21 F3 -76.8(2) . . . . ?
C7 C6 C5 O2 -178.98(16) . . . . ?
C7 C6 C5 C13 63.0(2) . . . . ?
C13 C14 C8 C7 53.0(2) . . . . ?
C13 C14 C9 N17 63.4(2) . . . . ?
C13 C14 C9 C10 -63.0(2) . . . . ?
C13 C14 C19 C18 -55.7(2) . . . . ?
C13 C12 C4 O2 -2.3(3) . . . . ?
C13 C12 C4 C3 -176.8(2) . . . . ?
C14 C13 C5 O2 -123.38(19) . . . . ?
C14 C13 C5 C6 -1.0(3) . . . . ?
C14 C13 C12 C11 -38.2(3) . . . . ?
C14 C13 C12 C4 125.4(2) . . . . ?
C14 C13 C15 C16 52.0(3) . . . . ?
C8 C7 C20 O4 164.16(18) . . . . ?
C8 C7 C20 C21 52.6(2) . . . . ?
C8 C7 C20 C22 -70.6(3) . . . . ?
C8 C7 C6 O3 171.41(17) . . . . ?
C8 C7 C6 C18 47.2(2) . . . . ?
C8 C7 C6 C5 -69.5(2) . . . . ?
C8 C14 C9 N17 -56.9(2) . . . . ?
C8 C14 C9 C10 176.61(19) . . . . ?
C8 C14 C19 C18 60.3(2) . . . . ?
C18 C6 C5 O2 64.4(2) . . . . ?
C18 C6 C5 C13 -53.6(2) . . . . ?
N17 C16 C15 C13 -50.9(3) . . . . ?
C20 C7 C8 C14 138.3(2) . . . . ?
C20 C7 C6 O3 43.0(2) . . . . ?
C20 C7 C6 C18 -81.3(2) . . . . ?
C20 C7 C6 C5 162.09(17) . . . . ?
C6 C7 C8 C14 9.8(2) . . . . ?
C6 C7 C20 O4 -69.6(2) . . . . ?
C6 C7 C20 C21 178.88(18) . . . . ?
C6 C7 C20 C22 55.7(3) . . . . ?
C6 C18 C19 C14 -0.2(3) . . . . ?
C10 C11 C12 C13 1.4(3) . . . . ?
C10 C11 C12 C4 -160.3(2) . . . . ?
C10 C11 C1 C2 168.0(2) . . . . ?
C11 C10 C9 C14 26.0(3) . . . . ?
C11 C10 C9 N17 -97.1(2) . . . . ?
C11 C12 C4 O2 161.9(2) . . . . ?
C11 C12 C4 C3 -12.6(4) . . . . ?
C11 C1 C2 C3 -4.4(4) . . . . ?
C9 C14 C8 C7 171.75(19) . . . . ?
C9 C14 C19 C18 -172.7(2) . . . . ?
C9 N17 C16 C15 59.1(3) . . . . ?
C9 C10 C11 C12 5.6(3) . . . . ?
C9 C10 C11 C1 -164.3(2) . . . . ?
C5 O2 C4 C3 168.4(2) . . . . ?
C5 O2 C4 C12 -5.8(3) . . . . ?
C5 C13 C14 C8 -59.7(2) . . . . ?
C5 C13 C14 C9 176.01(18) . . . . ?
C5 C13 C14 C19 54.0(2) . . . . ?
C5 C13 C12 C11 -154.8(2) . . . . ?
C5 C13 C12 C4 8.8(2) . . . . ?
C5 C13 C15 C16 178.51(19) . . . . ?
C19 C14 C8 C7 -61.9(2) . . . . ?
C19 C14 C9 N17 -178.77(18) . . . . ?
C19 C14 C9 C10 54.8(3) . . . . ?
C19 C18 C6 O3 -174.71(19) . . . . ?
C19 C18 C6 C7 -55.3(2) . . . . ?
C19 C18 C6 C5 57.8(3) . . . . ?
C16 N17 C9 C14 -66.8(2) . . . . ?
C16 N17 C9 C10 57.9(2) . . . . ?
C12 C13 C14 C8 -169.23(16) . . . . ?
C12 C13 C14 C9 66.5(2) . . . . ?
C12 C13 C14 C19 -55.5(2) . . . . ?
C12 C13 C5 O2 -11.9(2) . . . . ?
C12 C13 C5 C6 110.5(2) . . . . ?
C12 C13 C15 C16 -66.4(3) . . . . ?
C12 C11 C1 C2 -2.1(3) . . . . ?
C1 C11 C12 C13 172.2(2) . . . . ?
C1 C11 C12 C4 10.4(3) . . . . ?
C2 C3 C4 O2 -168.2(2) . . . . ?
C2 C3 C4 C12 5.5(4) . . . . ?
C4 O2 C5 C13 11.2(2) . . . . ?
C4 O2 C5 C6 -107.5(2) . . . . ?
C4 C3 C2 C1 2.7(4) . . . . ?
C15 C13 C14 C8 67.2(2) . . . . ?
C15 C13 C14 C9 -57.1(2) . . . . ?
C15 C13 C14 C19 -179.10(17) . . . . ?
C15 C13 C5 O2 110.3(2) . . . . ?
C15 C13 C5 C6 -127.3(2) . . . . ?
C15 C13 C12 C11 83.9(3) . . . . ?
C15 C13 C12 C4 -112.5(2) . . . . ?
C22 C20 C21 F1 -69.1(2) . . . . ?
C22 C20 C21 F2 171.21(17) . . . . ?
C22 C20 C21 F3 50.0(2) . . . . ?
C23 N17 C9 C14 167.41(19) . . . . ?
C23 N17 C9 C10 -68.0(3) . . . . ?
C23 N17 C16 C15 -173.8(2) . . . . ?
C24 O1 C3 C2 -20.4(4) . . . . ?
C24 O1 C3 C4 162.4(2) . . . . ?
C25 O3 C6 C7 176.3(2) . . . . ?
C25 O3 C6 C18 -62.8(3) . . . . ?
C25 O3 C6 C5 63.1(3) . . . . ?
